data_7104805
loop_
_publ_author_name
'Br\"oring, Martin'
'Brandt, Carsten D.'
'Stellwag, Sascha'

_publ_section_title
;
 The first Pd^II^ complex of a non-heteroatom stabilised carbene ligand
;
_journal_coden_ASTM CHCOFS
_journal_issue 18
_journal_name_full
;
 Chemical Communications (Cambridge, United Kingdom)
;
_journal_page_first 2344
_journal_page_last 2345
_journal_paper_doi 10.1039/b307160j
_journal_year 2003
_chemical_formula_sum 'C76 H66 B Cl2 F24 N3 Pd'
_chemical_formula_weight 1665.43
_space_group_IT_number 2
_symmetry_cell_setting triclinic
_symmetry_space_group_name_Hall '-P 1'
_symmetry_space_group_name_H-M 'P -1'
_atom_sites_solution_hydrogens geom
_atom_sites_solution_primary Patterson
_atom_sites_solution_secondary difmap
_audit_creation_method SHELXL-97
_cell_angle_alpha 88.151(2)
_cell_angle_beta 73.782(2)
_cell_angle_gamma 78.955(2)
_cell_formula_units_Z 2
_cell_length_a 14.6430(4)
_cell_length_b 15.2381(5)
_cell_length_c 18.3710(5)
_cell_measurement_reflns_used 8719
_cell_measurement_temperature 173(2)
_cell_measurement_theta_max 30.362
_cell_measurement_theta_min 2.262
_cell_volume 3862.1(2)
_computing_cell_refinement 'SAINT-NT V6.0'
_computing_data_collection 'SMART-NT V5.6'
_computing_data_reduction 'SAINT-NT V6.0'
_computing_molecular_graphics 'XSHELL in SHELTL-97'
_computing_publication_material 'XSHELL in SHELTL-97'
_computing_structure_refinement 'SHELXL-97 (Sheldrick, 1997)'
_computing_structure_solution 'SHELXS-97 (Sheldrick, 1990)'
_diffrn_ambient_temperature 173(2)
_diffrn_measured_fraction_theta_full 0.998
_diffrn_measured_fraction_theta_max 0.998
_diffrn_measurement_device_type 'Bruker Smart Apex with D8-Goniometer'
_diffrn_measurement_method 'omega scans'
_diffrn_radiation_monochromator graphite
_diffrn_radiation_source 'fine-focus sealed tube'
_diffrn_radiation_type MoK\a
_diffrn_radiation_wavelength 0.71073
_diffrn_reflns_av_R_equivalents 0.0417
_diffrn_reflns_av_sigmaI/netI 0.0515
_diffrn_reflns_limit_h_max 17
_diffrn_reflns_limit_h_min -17
_diffrn_reflns_limit_k_max 17
_diffrn_reflns_limit_k_min -17
_diffrn_reflns_limit_l_max 21
_diffrn_reflns_limit_l_min -21
_diffrn_reflns_number 58844
_diffrn_reflns_theta_full 24.71
_diffrn_reflns_theta_max 24.71
_diffrn_reflns_theta_min 1.36
_exptl_absorpt_coefficient_mu 0.411
_exptl_absorpt_correction_type empirical
_exptl_absorpt_process_details 'SADABS2.0 (Sheldrick 2000)'
_exptl_crystal_colour violet
_exptl_crystal_density_diffrn 1.432
_exptl_crystal_density_method 'not measured'
_exptl_crystal_description block
_exptl_crystal_F_000 1688
_exptl_crystal_size_max 0.30
_exptl_crystal_size_mid 0.20
_exptl_crystal_size_min 0.10
_refine_diff_density_max 0.896
_refine_diff_density_min -2.124
_refine_diff_density_rms 0.096
_refine_ls_extinction_method none
_refine_ls_goodness_of_fit_ref 1.441
_refine_ls_hydrogen_treatment mixed
_refine_ls_matrix_type full
_refine_ls_number_parameters 986
_refine_ls_number_reflns 13147
_refine_ls_number_restraints 35
_refine_ls_restrained_S_all 1.449
_refine_ls_R_factor_all 0.1194
_refine_ls_R_factor_gt 0.1063
_refine_ls_shift/su_max 0.001
_refine_ls_shift/su_mean 0.000
_refine_ls_structure_factor_coef Fsqd
_refine_ls_weighting_details 'calc w==1/[\s^2^(Fo^2^)+(0.0357P)^2^+18.3158P] where P==(Fo^2^+2Fc^2^)/3'
_refine_ls_weighting_scheme calc
_refine_ls_wR_factor_gt 0.2075
_refine_ls_wR_factor_ref 0.2110
_reflns_number_gt 12500
_reflns_number_total 13147
_reflns_threshold_expression >2sigma(I)
_cod_data_source_file b307160j.txt
_cod_data_source_block cb6cb
_cod_original_sg_symbol_H-M P-1
_cod_database_code 7104805

loop_
_symmetry_equiv_pos_as_xyz
'x, y, z'
'-x, -y, -z'

loop_
_atom_site_label
_atom_site_type_symbol
_atom_site_fract_x
_atom_site_fract_y
_atom_site_fract_z
_atom_site_U_iso_or_equiv
_atom_site_adp_type
_atom_site_occupancy
_atom_site_symmetry_multiplicity
_atom_site_calc_flag
_atom_site_refinement_flags
_atom_site_disorder_assembly
_atom_site_disorder_group
B1 B 0.7799(6) 0.6789(5) 0.1943(4) 0.0308(17) Uani 1 1 d . . .
C1 C 0.5809(6) 0.2485(6) 0.7653(5) 0.055(2) Uani 1 1 d . . .
H1A H 0.5126 0.2723 0.7689 0.082 Uiso 1 1 calc R . .
H1B H 0.5920 0.2528 0.8151 0.082 Uiso 1 1 calc R . .
H1C H 0.5972 0.1858 0.7482 0.082 Uiso 1 1 calc R . .
C2 C 0.6426(6) 0.3009(6) 0.7103(4) 0.048(2) Uani 1 1 d . . .
C3 C 0.6406(8) 0.3959(6) 0.7178(5) 0.064(3) Uani 1 1 d . . .
C4 C 0.6964(8) 0.4234(6) 0.6517(5) 0.066(3) Uani 1 1 d D . .
C5 C 0.7291(6) 0.3441(5) 0.6015(4) 0.047(2) Uani 1 1 d . . .
C6 C 0.7556(6) 0.3445(5) 0.5246(5) 0.047(2) Uani 1 1 d . . .
H6 H 0.7747 0.3970 0.5011 0.056 Uiso 1 1 calc R . .
C7 C 0.7571(5) 0.2731(5) 0.4761(4) 0.0369(17) Uani 1 1 d . . .
C8 C 0.7405(6) 0.2771(5) 0.4031(4) 0.0433(19) Uani 1 1 d . . .
C9 C 0.7282(5) 0.1929(5) 0.3864(4) 0.0398(18) Uani 1 1 d . . .
C10 C 0.7457(5) 0.1375(5) 0.4476(4) 0.0339(16) Uani 1 1 d . . .
C11 C 0.7593(5) 0.0433(5) 0.4512(4) 0.0352(16) Uani 1 1 d . . .
H11 H 0.7355 0.0138 0.4176 0.042 Uiso 1 1 calc R . .
C12 C 0.8031(4) -0.0098(5) 0.4978(4) 0.0287(14) Uani 1 1 d . . .
C13 C 0.8443(5) -0.1049(5) 0.4873(4) 0.0344(16) Uani 1 1 d . . .
C14 C 0.9081(5) -0.1227(5) 0.5297(4) 0.0337(16) Uani 1 1 d . . .
C15 C 0.9043(5) -0.0405(5) 0.5684(4) 0.0304(15) Uani 1 1 d . . .
C16 C 0.9684(5) -0.0288(5) 0.6168(4) 0.0373(17) Uani 1 1 d . . .
H16A H 0.9616 0.0350 0.6278 0.056 Uiso 1 1 calc R . .
H16B H 1.0359 -0.0534 0.5898 0.056 Uiso 1 1 calc R . .
H16C H 0.9496 -0.0603 0.6644 0.056 Uiso 1 1 calc R . .
C17 C 0.5863(10) 0.4507(7) 0.7893(6) 0.097(5) Uani 1 1 d . . .
H17A H 0.5748 0.5146 0.7760 0.116 Uiso 1 1 calc R . .
H17B H 0.5223 0.4334 0.8098 0.116 Uiso 1 1 calc R . .
C18 C 0.6376(12) 0.4402(9) 0.8497(6) 0.113(5) Uani 1 1 d . . .
H18A H 0.6475 0.3775 0.8645 0.170 Uiso 1 1 calc R . .
H18B H 0.5985 0.4779 0.8939 0.170 Uiso 1 1 calc R . .
H18C H 0.7005 0.4584 0.8304 0.170 Uiso 1 1 calc R . .
C19 C 0.7311(11) 0.5157(6) 0.6324(6) 0.129(6) Uani 1 1 d DU . .
H19A H 0.7502 0.5376 0.6751 0.154 Uiso 1 1 calc R . .
H19B H 0.7869 0.5095 0.5865 0.154 Uiso 1 1 calc R . .
C20 C 0.6482(12) 0.5760(10) 0.6197(9) 0.130(5) Uani 1 1 d DU . .
H20A H 0.6334 0.5555 0.5750 0.196 Uiso 1 1 calc R . .
H20B H 0.6627 0.6363 0.6114 0.196 Uiso 1 1 calc R . .
H20C H 0.5922 0.5770 0.6642 0.196 Uiso 1 1 calc R . .
C21 C 0.7394(7) 0.3575(6) 0.3534(5) 0.059(2) Uani 1 1 d . . .
H21A H 0.6877 0.3600 0.3279 0.071 Uiso 1 1 calc R . .
H21B H 0.7237 0.4123 0.3855 0.071 Uiso 1 1 calc R . .
C22 C 0.8338(8) 0.3559(8) 0.2948(6) 0.082(3) Uani 1 1 d . . .
H22A H 0.8853 0.3535 0.3198 0.122 Uiso 1 1 calc R . .
H22B H 0.8298 0.4100 0.2647 0.122 Uiso 1 1 calc R . .
H22C H 0.8485 0.3030 0.2616 0.122 Uiso 1 1 calc R . .
C23 C 0.6946(6) 0.1665(6) 0.3218(5) 0.049(2) Uani 1 1 d . . .
H23A H 0.7144 0.1010 0.3130 0.059 Uiso 1 1 calc R . .
H23B H 0.7261 0.1958 0.2752 0.059 Uiso 1 1 calc R . .
C24 C 0.5851(7) 0.1928(7) 0.3378(6) 0.074(3) Uani 1 1 d . . .
H24A H 0.5538 0.1630 0.3835 0.111 Uiso 1 1 calc R . .
H24B H 0.5655 0.1745 0.2946 0.111 Uiso 1 1 calc R . .
H24C H 0.5655 0.2577 0.3456 0.111 Uiso 1 1 calc R . .
C25 C 0.8155(5) -0.1670(5) 0.4406(4) 0.0398(17) Uani 1 1 d . . .
H25A H 0.8733 -0.2117 0.4149 0.048 Uiso 1 1 calc R . .
H25B H 0.7911 -0.1327 0.4010 0.048 Uiso 1 1 calc R . .
C26 C 0.7382(7) -0.2153(6) 0.4870(5) 0.060(2) Uani 1 1 d . . .
H26A H 0.7645 -0.2550 0.5224 0.089 Uiso 1 1 calc R . .
H26B H 0.7174 -0.2507 0.4532 0.089 Uiso 1 1 calc R . .
H26C H 0.6826 -0.1715 0.5156 0.089 Uiso 1 1 calc R . .
C27 C 0.9728(6) -0.2101(5) 0.5371(5) 0.049(2) Uani 1 1 d . . .
H27A H 1.0381 -0.1989 0.5340 0.058 Uiso 1 1 calc R . .
H27B H 0.9790 -0.2502 0.4939 0.058 Uiso 1 1 calc R . .
C28 C 0.9362(8) -0.2568(6) 0.6099(6) 0.078(3) Uani 1 1 d . . .
H28A H 0.9334 -0.2191 0.6530 0.117 Uiso 1 1 calc R . .
H28B H 0.9801 -0.3139 0.6105 0.117 Uiso 1 1 calc R . .
H28C H 0.8712 -0.2677 0.6137 0.117 Uiso 1 1 calc R . .
C29 C 0.7717(5) 0.0987(5) 0.7059(4) 0.0351(16) Uani 1 1 d . . .
C30 C 0.8002(5) 0.1502(5) 0.7576(4) 0.0385(17) Uani 1 1 d . . .
C31 C 0.8620(5) 0.2102(5) 0.7300(4) 0.0377(17) Uani 1 1 d . . .
H31 H 0.8850 0.2173 0.6769 0.045 Uiso 1 1 calc R . .
C32 C 0.8903(6) 0.2595(5) 0.7786(5) 0.0463(19) Uani 1 1 d . . .
H32 H 0.9358 0.2970 0.7584 0.056 Uiso 1 1 calc R . .
C33 C 0.8532(6) 0.2551(6) 0.8565(5) 0.047(2) Uani 1 1 d . . .
C34 C 0.7882(6) 0.1988(6) 0.8850(5) 0.049(2) Uani 1 1 d . . .
H34 H 0.7608 0.1965 0.9383 0.059 Uiso 1 1 calc R . .
C35 C 0.7627(5) 0.1461(5) 0.8372(4) 0.0417(18) Uani 1 1 d . . .
H35 H 0.7195 0.1066 0.8579 0.050 Uiso 1 1 calc R . .
C36 C 0.8814(7) 0.3103(7) 0.9100(6) 0.067(3) Uani 1 1 d . . .
H36A H 0.8377 0.3687 0.9190 0.100 Uiso 1 1 calc R . .
H36B H 0.9481 0.3187 0.8877 0.100 Uiso 1 1 calc R . .
H36C H 0.8767 0.2794 0.9582 0.100 Uiso 1 1 calc R . .
C37 C 0.7437(5) 0.0137(5) 0.7282(4) 0.0327(15) Uani 1 1 d . . .
C38 C 0.6857(5) -0.0200(5) 0.6909(4) 0.0381(17) Uani 1 1 d . . .
H38 H 0.6635 0.0149 0.6532 0.046 Uiso 1 1 calc R . .
C39 C 0.6599(6) -0.1022(6) 0.7074(4) 0.0452(19) Uani 1 1 d . . .
H39 H 0.6174 -0.1218 0.6834 0.054 Uiso 1 1 calc R . .
C40 C 0.6963(6) -0.1569(6) 0.7595(5) 0.049(2) Uani 1 1 d . . .
C41 C 0.7561(6) -0.1263(5) 0.7953(5) 0.049(2) Uani 1 1 d . . .
H41 H 0.7813 -0.1632 0.8306 0.059 Uiso 1 1 calc R . .
C42 C 0.7798(6) -0.0425(5) 0.7803(4) 0.0410(18) Uani 1 1 d . . .
H42 H 0.8210 -0.0227 0.8054 0.049 Uiso 1 1 calc R . .
C43 C 0.6717(9) -0.2478(6) 0.7741(6) 0.075(3) Uani 1 1 d . . .
H43A H 0.7115 -0.2814 0.8045 0.113 Uiso 1 1 calc R . .
H43B H 0.6845 -0.2796 0.7258 0.113 Uiso 1 1 calc R . .
H43C H 0.6030 -0.2420 0.8018 0.113 Uiso 1 1 calc R . .
C44 C 0.8333(5) 0.7589(5) 0.1532(4) 0.0327(15) Uani 1 1 d . . .
C45 C 0.8597(5) 0.8182(5) 0.1966(4) 0.0318(15) Uani 1 1 d . . .
H45 H 0.8436 0.8118 0.2501 0.038 Uiso 1 1 calc R . .
C46 C 0.9084(5) 0.8858(5) 0.1650(4) 0.0388(17) Uani 1 1 d . . .
C47 C 0.9342(6) 0.8964(6) 0.0876(4) 0.050(2) Uani 1 1 d . . .
H47 H 0.9669 0.9431 0.0655 0.060 Uiso 1 1 calc R . .
C48 C 0.9113(6) 0.8369(6) 0.0424(4) 0.051(2) Uani 1 1 d . A .
C49 C 0.8614(5) 0.7707(5) 0.0750(4) 0.0387(17) Uani 1 1 d . . .
H49 H 0.8455 0.7317 0.0430 0.046 Uiso 1 1 calc R . .
C50 C 0.9306(6) 0.9507(6) 0.2136(4) 0.0446(19) Uani 1 1 d . . .
C51 C 0.9405(9) 0.8476(8) -0.0415(5) 0.084(4) Uani 1 1 d D . .
C52 C 0.6901(5) 0.7137(5) 0.2691(4) 0.0293(14) Uani 1 1 d . . .
C53 C 0.6487(5) 0.8027(5) 0.2897(4) 0.0327(15) Uani 1 1 d . . .
H53 H 0.6729 0.8484 0.2580 0.039 Uiso 1 1 calc R . .
C54 C 0.5727(5) 0.8271(5) 0.3558(4) 0.0348(16) Uani 1 1 d . . .
C55 C 0.5328(5) 0.7640(5) 0.4028(4) 0.0392(18) Uani 1 1 d . . .
H55 H 0.4803 0.7809 0.4468 0.047 Uiso 1 1 calc R . .
C56 C 0.5721(5) 0.6753(5) 0.3834(4) 0.0392(17) Uani 1 1 d . . .
C57 C 0.6483(5) 0.6506(5) 0.3180(4) 0.0341(16) Uani 1 1 d . . .
H57 H 0.6727 0.5888 0.3062 0.041 Uiso 1 1 calc R . .
C58 C 0.5393(6) 0.9244(6) 0.3766(5) 0.048(2) Uani 1 1 d . . .
C59 C 0.5366(6) 0.6032(7) 0.4329(5) 0.056(2) Uani 1 1 d . . .
C60 C 0.8660(5) 0.6076(5) 0.2193(4) 0.0359(16) Uani 1 1 d . . .
C61 C 0.8769(5) 0.6062(5) 0.2911(4) 0.0386(17) Uani 1 1 d . . .
H61 H 0.8306 0.6451 0.3289 0.046 Uiso 1 1 calc R . .
C62 C 0.9523(6) 0.5505(5) 0.3111(5) 0.049(2) Uani 1 1 d . . .
C63 C 1.0208(6) 0.4933(6) 0.2582(6) 0.055(2) Uani 1 1 d . . .
H63 H 1.0713 0.4537 0.2721 0.066 Uiso 1 1 calc R . .
C64 C 1.0150(6) 0.4942(6) 0.1847(6) 0.054(2) Uani 1 1 d . B .
C65 C 0.9368(5) 0.5497(5) 0.1660(5) 0.0411(18) Uani 1 1 d . . .
H65 H 0.9320 0.5477 0.1156 0.049 Uiso 1 1 calc R . .
C66 C 0.9592(9) 0.5519(7) 0.3901(7) 0.074(3) Uani 1 1 d . . .
C67 C 1.0883(9) 0.4330(7) 0.1261(8) 0.088(4) Uani 1 1 d D . .
C68 C 0.7315(5) 0.6301(5) 0.1398(4) 0.0329(15) Uani 1 1 d . . .
C69 C 0.6798(5) 0.6779(5) 0.0933(4) 0.0381(17) Uani 1 1 d . . .
H69 H 0.6759 0.7409 0.0906 0.046 Uiso 1 1 calc R . .
C70 C 0.6340(6) 0.6375(6) 0.0507(4) 0.0445(19) Uani 1 1 d . . .
C71 C 0.6362(6) 0.5467(6) 0.0543(5) 0.053(2) Uani 1 1 d . . .
H71 H 0.6044 0.5190 0.0255 0.064 Uiso 1 1 calc R . .
C72 C 0.6852(6) 0.4970(6) 0.1001(5) 0.0460(19) Uani 1 1 d . . .
C73 C 0.7303(5) 0.5383(5) 0.1433(4) 0.0374(17) Uani 1 1 d . . .
H73 H 0.7613 0.5030 0.1763 0.045 Uiso 1 1 calc R . .
C74 C 0.5811(7) 0.6932(7) 0.0018(5) 0.059(2) Uani 1 1 d . . .
C75 C 0.6850(8) 0.3981(6) 0.1090(6) 0.065(3) Uani 1 1 d . . .
C80 C 0.633(3) 0.022(2) 0.085(2) 0.35(2) Uiso 1 1 d D . .
H80A H 0.6871 -0.0294 0.0793 0.418 Uiso 1 1 calc R . .
H80B H 0.6318 0.0369 0.0328 0.418 Uiso 1 1 calc R . .
Cl1 Cl 0.698(2) 0.1106(17) 0.1007(15) 0.659(16) Uiso 1 1 d D . .
Cl2 Cl 0.5314(18) -0.0420(16) 0.1093(14) 0.616(14) Uiso 1 1 d D . .
F1 F 0.8770(4) 1.0315(4) 0.2144(4) 0.085(2) Uani 1 1 d . . .
F2 F 1.0205(3) 0.9638(3) 0.1909(3) 0.0544(12) Uani 1 1 d . . .
F3 F 0.9178(5) 0.9257(5) 0.2853(3) 0.093(2) Uani 1 1 d . . .
F4 F 0.9159(19) 0.9359(10) -0.0591(8) 0.134(7) Uani 0.55(2) 1 d PDU A 1
F5 F 1.0255(12) 0.813(3) -0.0760(13) 0.25(3) Uani 0.55(2) 1 d PD A 1
F6 F 0.8845(13) 0.8178(11) -0.0747(10) 0.073(5) Uani 0.55(2) 1 d PD A 1
F4' F 0.994(2) 0.7702(13) -0.0744(13) 0.129(15) Uani 0.45(2) 1 d PD A 2
F5' F 0.871(2) 0.858(2) -0.0718(19) 0.144(10) Uani 0.45(2) 1 d PDU A 2
F6' F 1.005(2) 0.8966(16) -0.0663(10) 0.107(8) Uani 0.45(2) 1 d PDU A 2
F7 F 0.5349(4) 0.9759(3) 0.3173(3) 0.0753(17) Uani 1 1 d . . .
F8 F 0.4508(3) 0.9432(3) 0.4256(3) 0.0592(13) Uani 1 1 d . . .
F9 F 0.5977(4) 0.9549(4) 0.4096(5) 0.095(2) Uani 1 1 d . . .
F10 F 0.4677(5) 0.6320(4) 0.4948(4) 0.105(3) Uani 1 1 d . . .
F11 F 0.6068(4) 0.5517(4) 0.4566(3) 0.0829(19) Uani 1 1 d . . .
F12 F 0.5051(6) 0.5458(6) 0.3981(4) 0.123(3) Uani 1 1 d . . .
F13 F 1.0007(8) 0.6171(5) 0.4031(5) 0.129(3) Uani 1 1 d . . .
F14 F 1.0075(8) 0.4798(4) 0.4105(4) 0.137(4) Uani 1 1 d . . .
F15 F 0.8751(7) 0.5704(8) 0.4404(4) 0.153(4) Uani 1 1 d . . .
F16 F 1.1785(7) 0.4459(7) 0.1214(6) 0.105(2) Uani 0.690(8) 1 d PD B 1
F17 F 1.0941(8) 0.3487(7) 0.1520(7) 0.105(2) Uani 0.690(8) 1 d PD B 1
F18 F 1.0783(8) 0.4362(8) 0.0592(7) 0.105(2) Uani 0.690(8) 1 d PD B 1
F16' F 1.0415(14) 0.3907(17) 0.0861(15) 0.105(2) Uani 0.310(8) 1 d PD B 2=
F17' F 1.1251(17) 0.4746(15) 0.0614(12) 0.105(2) Uani 0.310(8) 1 d PD B 2=
F18' F 1.1411(16) 0.3614(15) 0.1405(15) 0.105(2) Uani 0.310(8) 1 d PD B 2=
F19 F 0.6259(6) 0.7579(5) -0.0327(4) 0.101(2) Uani 1 1 d . . .
F20 F 0.4954(5) 0.7366(6) 0.0391(4) 0.118(3) Uani 1 1 d . . .
F21 F 0.5691(6) 0.6482(4) -0.0535(4) 0.097(2) Uani 1 1 d . . .
F22 F 0.6593(6) 0.3632(4) 0.0551(5) 0.106(2) Uani 1 1 d . . .
F23 F 0.7715(5) 0.3516(4) 0.1068(4) 0.093(2) Uani 1 1 d . . .
F24 F 0.6283(6) 0.3802(4) 0.1744(4) 0.107(3) Uani 1 1 d . . .
N1 N 0.6993(4) 0.2703(4) 0.6430(3) 0.0393(15) Uani 1 1 d . . .
N2 N 0.7609(4) 0.1876(4) 0.5010(3) 0.0341(13) Uani 1 1 d . . .
N3 N 0.8402(4) 0.0257(4) 0.5516(3) 0.0309(13) Uani 1 1 d . . .
Pd1 Pd 0.76947(4) 0.14425(3) 0.60424(3) 0.02431(15) Uani 1 1 d . . .

loop_
_atom_site_aniso_label
_atom_site_aniso_U_11
_atom_site_aniso_U_22
_atom_site_aniso_U_33
_atom_site_aniso_U_23
_atom_site_aniso_U_13
_atom_site_aniso_U_12
B1 0.030(4) 0.034(4) 0.031(4) 0.003(3) -0.006(3) -0.014(3)
C1 0.038(4) 0.074(6) 0.041(5) 0.007(4) -0.003(4) 0.003(4)
C2 0.047(5) 0.046(5) 0.042(4) -0.004(4) -0.010(4) 0.011(4)
C3 0.086(7) 0.047(5) 0.041(5) -0.002(4) -0.011(5) 0.024(5)
C4 0.100(8) 0.042(5) 0.042(5) -0.001(4) -0.008(5) 0.006(5)
C5 0.065(5) 0.027(4) 0.040(4) 0.004(3) -0.007(4) 0.001(4)
C6 0.059(5) 0.026(4) 0.047(5) 0.005(3) -0.007(4) -0.003(4)
C7 0.033(4) 0.035(4) 0.035(4) 0.004(3) -0.004(3) 0.001(3)
C8 0.046(4) 0.035(4) 0.037(4) 0.010(3) -0.007(3) 0.011(3)
C9 0.036(4) 0.046(5) 0.030(4) 0.007(3) -0.008(3) 0.006(3)
C10 0.030(4) 0.033(4) 0.033(4) 0.004(3) -0.006(3) 0.000(3)
C11 0.029(4) 0.041(4) 0.035(4) 0.002(3) -0.008(3) -0.008(3)
C12 0.022(3) 0.036(4) 0.025(3) 0.000(3) -0.002(3) -0.006(3)
C13 0.027(3) 0.033(4) 0.039(4) 0.001(3) -0.006(3) -0.002(3)
C14 0.032(4) 0.031(4) 0.038(4) 0.005(3) -0.010(3) -0.008(3)
C15 0.032(4) 0.030(4) 0.031(4) 0.006(3) -0.009(3) -0.012(3)
C16 0.036(4) 0.040(4) 0.040(4) 0.008(3) -0.018(3) -0.008(3)
C17 0.140(11) 0.050(6) 0.056(6) -0.010(5) 0.009(7) 0.038(7)
C18 0.183(15) 0.085(9) 0.052(7) -0.029(6) -0.010(8) -0.004(9)
C19 0.238(15) 0.035(5) 0.052(6) 0.008(5) 0.012(8) 0.043(7)
C20 0.185(14) 0.104(10) 0.120(10) -0.004(9) -0.067(10) -0.033(8)
C21 0.090(7) 0.039(5) 0.039(5) 0.013(4) -0.020(5) 0.008(5)
C22 0.095(8) 0.080(8) 0.084(8) 0.054(6) -0.040(7) -0.036(6)
C23 0.050(5) 0.054(5) 0.043(4) 0.006(4) -0.020(4) -0.001(4)
C24 0.068(6) 0.075(7) 0.087(8) 0.004(6) -0.046(6) 0.001(5)
C25 0.043(4) 0.032(4) 0.045(4) 0.000(3) -0.015(3) -0.006(3)
C26 0.068(6) 0.061(6) 0.064(6) 0.011(5) -0.026(5) -0.038(5)
C27 0.048(5) 0.033(4) 0.067(6) -0.004(4) -0.024(4) 0.002(4)
C28 0.100(8) 0.045(6) 0.101(8) 0.027(6) -0.053(7) -0.008(5)
C29 0.030(4) 0.043(4) 0.033(4) 0.009(3) -0.010(3) -0.006(3)
C30 0.035(4) 0.046(5) 0.035(4) 0.008(3) -0.011(3) -0.009(3)
C31 0.036(4) 0.036(4) 0.040(4) 0.005(3) -0.008(3) -0.008(3)
C32 0.043(4) 0.039(4) 0.058(5) -0.001(4) -0.011(4) -0.018(4)
C33 0.039(4) 0.048(5) 0.054(5) -0.013(4) -0.010(4) -0.010(4)
C34 0.049(5) 0.061(6) 0.038(4) -0.007(4) -0.009(4) -0.017(4)
C35 0.039(4) 0.051(5) 0.037(4) 0.005(4) -0.009(3) -0.017(4)
C36 0.065(6) 0.072(7) 0.068(6) -0.021(5) -0.014(5) -0.030(5)
C37 0.027(3) 0.042(4) 0.033(4) 0.007(3) -0.010(3) -0.014(3)
C38 0.042(4) 0.041(4) 0.036(4) 0.012(3) -0.017(3) -0.013(3)
C39 0.045(4) 0.055(5) 0.047(5) 0.012(4) -0.021(4) -0.027(4)
C40 0.061(5) 0.049(5) 0.043(5) 0.013(4) -0.012(4) -0.028(4)
C41 0.071(6) 0.043(5) 0.043(4) 0.019(4) -0.027(4) -0.019(4)
C42 0.053(5) 0.048(5) 0.033(4) 0.011(3) -0.021(3) -0.025(4)
C43 0.123(9) 0.051(6) 0.076(7) 0.021(5) -0.047(7) -0.048(6)
C44 0.030(4) 0.039(4) 0.030(4) 0.006(3) -0.007(3) -0.010(3)
C45 0.032(4) 0.038(4) 0.026(3) 0.002(3) -0.007(3) -0.009(3)
C46 0.038(4) 0.047(5) 0.035(4) 0.008(3) -0.012(3) -0.017(3)
C47 0.067(6) 0.053(5) 0.039(4) 0.011(4) -0.012(4) -0.040(4)
C48 0.065(5) 0.062(6) 0.030(4) 0.010(4) -0.010(4) -0.033(5)
C49 0.047(4) 0.048(5) 0.025(4) -0.004(3) -0.008(3) -0.020(4)
C50 0.051(5) 0.047(5) 0.042(4) -0.002(4) -0.011(4) -0.026(4)
C51 0.146(12) 0.093(9) 0.039(5) 0.015(6) -0.030(7) -0.080(9)
C52 0.026(3) 0.034(4) 0.027(3) 0.000(3) -0.003(3) -0.008(3)
C53 0.028(3) 0.036(4) 0.035(4) 0.001(3) -0.008(3) -0.007(3)
C54 0.026(3) 0.040(4) 0.042(4) -0.004(3) -0.016(3) -0.005(3)
C55 0.023(3) 0.057(5) 0.039(4) 0.003(4) -0.007(3) -0.015(3)
C56 0.028(4) 0.046(5) 0.043(4) 0.007(3) -0.008(3) -0.011(3)
C57 0.036(4) 0.039(4) 0.029(4) 0.002(3) -0.008(3) -0.013(3)
C58 0.034(4) 0.052(5) 0.059(5) -0.008(4) -0.014(4) -0.003(4)
C59 0.047(5) 0.065(6) 0.052(5) 0.015(5) -0.002(4) -0.020(5)
C60 0.037(4) 0.028(4) 0.042(4) 0.000(3) -0.007(3) -0.010(3)
C61 0.040(4) 0.034(4) 0.042(4) -0.002(3) -0.011(3) -0.008(3)
C62 0.055(5) 0.037(5) 0.061(5) 0.006(4) -0.027(4) -0.008(4)
C63 0.054(5) 0.036(5) 0.079(7) 0.000(4) -0.030(5) 0.000(4)
C64 0.045(5) 0.037(5) 0.078(7) -0.004(4) -0.007(4) -0.016(4)
C65 0.034(4) 0.040(4) 0.050(5) -0.004(4) -0.007(3) -0.015(3)
C66 0.100(9) 0.057(6) 0.073(7) -0.013(5) -0.055(7) 0.013(6)
C67 0.081(9) 0.058(7) 0.115(11) -0.014(7) -0.020(8) 0.003(6)
C68 0.030(4) 0.042(4) 0.027(3) -0.002(3) -0.003(3) -0.014(3)
C69 0.033(4) 0.044(4) 0.035(4) 0.001(3) -0.002(3) -0.012(3)
C70 0.043(4) 0.060(5) 0.033(4) 0.003(4) -0.010(3) -0.015(4)
C71 0.052(5) 0.066(6) 0.046(5) -0.006(4) -0.010(4) -0.028(4)
C72 0.048(5) 0.049(5) 0.042(4) -0.007(4) -0.008(4) -0.017(4)
C73 0.042(4) 0.041(4) 0.031(4) -0.003(3) -0.009(3) -0.015(3)
C74 0.065(6) 0.079(7) 0.040(5) 0.004(5) -0.020(4) -0.022(5)
C75 0.083(7) 0.048(6) 0.079(7) 0.000(5) -0.037(6) -0.030(5)
F1 0.071(4) 0.062(4) 0.130(6) -0.041(4) -0.045(4) 0.005(3)
F2 0.050(3) 0.060(3) 0.063(3) 0.000(2) -0.020(2) -0.026(2)
F3 0.153(6) 0.114(5) 0.039(3) 0.007(3) -0.021(3) -0.101(5)
F4 0.248(19) 0.123(13) 0.051(7) 0.048(8) -0.039(11) -0.099(14)
F5 0.054(9) 0.63(8) 0.052(11) 0.05(3) 0.016(7) -0.06(3)
F6 0.119(12) 0.081(10) 0.035(6) 0.017(7) -0.035(7) -0.043(9)
F4' 0.20(4) 0.126(17) 0.034(9) -0.003(9) 0.038(16) -0.06(2)
F5' 0.23(2) 0.17(2) 0.066(11) 0.052(15) -0.076(13) -0.077(18)
F6' 0.20(2) 0.115(14) 0.033(7) 0.017(8) -0.012(11) -0.127(15)
F7 0.080(4) 0.044(3) 0.080(4) 0.007(3) -0.001(3) 0.008(3)
F8 0.046(3) 0.066(3) 0.057(3) -0.012(2) -0.008(2) 0.004(2)
F9 0.060(3) 0.059(4) 0.181(7) -0.048(4) -0.064(4) 0.007(3)
F10 0.081(4) 0.090(5) 0.094(5) 0.037(4) 0.043(4) -0.001(4)
F11 0.071(4) 0.074(4) 0.080(4) 0.040(3) 0.002(3) -0.001(3)
F12 0.166(7) 0.136(7) 0.110(6) 0.052(5) -0.047(5) -0.127(6)
F13 0.239(10) 0.065(4) 0.121(6) -0.011(4) -0.116(7) -0.020(5)
F14 0.259(11) 0.057(4) 0.121(6) -0.009(4) -0.135(7) 0.035(5)
F15 0.143(8) 0.251(12) 0.052(4) 0.026(6) -0.043(5) 0.014(8)
F16 0.064(4) 0.099(5) 0.122(5) -0.043(4) 0.006(4) 0.015(3)
F17 0.064(4) 0.099(5) 0.122(5) -0.043(4) 0.006(4) 0.015(3)
F18 0.064(4) 0.099(5) 0.122(5) -0.043(4) 0.006(4) 0.015(3)
F16' 0.064(4) 0.099(5) 0.122(5) -0.043(4) 0.006(4) 0.015(3)
F17' 0.064(4) 0.099(5) 0.122(5) -0.043(4) 0.006(4) 0.015(3)
F18' 0.064(4) 0.099(5) 0.122(5) -0.043(4) 0.006(4) 0.015(3)
F19 0.133(6) 0.110(5) 0.092(5) 0.052(4) -0.069(4) -0.056(5)
F20 0.093(5) 0.169(8) 0.064(4) 0.021(4) -0.022(4) 0.044(5)
F21 0.150(6) 0.092(5) 0.081(4) 0.004(4) -0.083(4) -0.025(4)
F22 0.147(6) 0.068(4) 0.143(6) -0.010(4) -0.092(5) -0.041(4)
F23 0.092(5) 0.052(4) 0.144(6) -0.015(4) -0.052(4) -0.006(3)
F24 0.133(6) 0.058(4) 0.105(5) 0.006(4) 0.017(5) -0.036(4)
N1 0.047(4) 0.036(4) 0.028(3) 0.001(3) -0.007(3) 0.003(3)
N2 0.040(3) 0.033(3) 0.026(3) 0.008(2) -0.008(3) -0.001(3)
N3 0.031(3) 0.029(3) 0.035(3) 0.011(2) -0.012(2) -0.007(2)
Pd1 0.0248(3) 0.0249(3) 0.0218(2) 0.00366(18) -0.00563(18) -0.00302(19)

loop_
_atom_type_symbol
_atom_type_description
_atom_type_scat_dispersion_real
_atom_type_scat_dispersion_imag
_atom_type_scat_source
C C 0.0033 0.0016 'International Tables Vol C Tables 4.2.6.8 and 6.1.1.4'
H H 0.0000 0.0000 'International Tables Vol C Tables 4.2.6.8 and 6.1.1.4'
B B 0.0013 0.0007 'International Tables Vol C Tables 4.2.6.8 and 6.1.1.4'
N N 0.0061 0.0033 'International Tables Vol C Tables 4.2.6.8 and 6.1.1.4'
F F 0.0171 0.0103 'International Tables Vol C Tables 4.2.6.8 and 6.1.1.4'
Pd Pd -0.9988 1.0072 'International Tables Vol C Tables 4.2.6.8 and 6.1.1.4'
Cl Cl 0.1484 0.1585 'International Tables Vol C Tables 4.2.6.8 and 6.1.1.4'

loop_
_geom_angle_atom_site_label_1
_geom_angle_atom_site_label_2
_geom_angle_atom_site_label_3
_geom_angle
_geom_angle_site_symmetry_1
_geom_angle_site_symmetry_3
_geom_angle_publ_flag
C44 B1 C52 112.8(6) . . ?
C44 B1 C68 113.7(6) . . ?
C52 B1 C68 104.6(5) . . ?
C44 B1 C60 104.5(5) . . ?
C52 B1 C60 110.0(6) . . ?
C68 B1 C60 111.5(6) . . ?
N1 C2 C3 109.9(8) . . ?
N1 C2 C1 124.5(8) . . ?
C3 C2 C1 125.1(8) . . ?
C4 C3 C2 108.4(8) . . ?
C4 C3 C17 128.0(10) . . ?
C2 C3 C17 123.5(9) . . ?
C3 C4 C5 104.9(8) . . ?
C3 C4 C19 129.8(8) . . ?
C5 C4 C19 124.9(8) . . ?
C6 C5 N1 122.6(7) . . ?
C6 C5 C4 125.6(7) . . ?
N1 C5 C4 108.8(7) . . ?
C5 C6 C7 125.6(7) . . ?
N2 C7 C6 121.3(7) . . ?
N2 C7 C8 109.2(7) . . ?
C6 C7 C8 128.8(7) . . ?
C9 C8 C7 107.0(6) . . ?
C9 C8 C21 127.0(7) . . ?
C7 C8 C21 126.0(8) . . ?
C8 C9 C10 105.8(7) . . ?
C8 C9 C23 127.4(7) . . ?
C10 C9 C23 126.5(7) . . ?
N2 C10 C11 121.7(6) . . ?
N2 C10 C9 109.7(6) . . ?
C11 C10 C9 128.0(7) . . ?
C12 C11 C10 126.9(7) . . ?
C11 C12 N3 122.3(6) . . ?
C11 C12 C13 127.2(6) . . ?
N3 C12 C13 108.2(6) . . ?
C14 C13 C12 106.6(6) . . ?
C14 C13 C25 129.4(7) . . ?
C12 C13 C25 124.0(6) . . ?
C13 C14 C15 107.4(6) . . ?
C13 C14 C27 128.4(7) . . ?
C15 C14 C27 124.1(6) . . ?
N3 C15 C14 111.0(6) . . ?
N3 C15 C16 123.9(6) . . ?
C14 C15 C16 125.0(6) . . ?
C18 C17 C3 114.1(10) . . ?
C20 C19 C4 104.8(13) . . ?
C22 C21 C8 112.6(7) . . ?
C9 C23 C24 111.5(7) . . ?
C13 C25 C26 112.8(7) . . ?
C14 C27 C28 113.5(7) . . ?
C30 C29 C37 120.3(6) . . ?
C30 C29 Pd1 120.3(5) . . ?
C37 C29 Pd1 119.3(5) . . ?
C31 C30 C35 117.5(7) . . ?
C31 C30 C29 120.5(7) . . ?
C35 C30 C29 121.9(7) . . ?
C32 C31 C30 121.1(7) . . ?
C31 C32 C33 120.9(7) . . ?
C32 C33 C34 118.7(7) . . ?
C32 C33 C36 121.5(8) . . ?
C34 C33 C36 119.8(8) . . ?
C35 C34 C33 121.0(8) . . ?
C34 C35 C30 120.6(7) . . ?
C38 C37 C42 117.1(7) . . ?
C38 C37 C29 119.1(6) . . ?
C42 C37 C29 123.4(6) . . ?
C39 C38 C37 121.9(7) . . ?
C38 C39 C40 120.0(7) . . ?
C41 C40 C39 119.2(7) . . ?
C41 C40 C43 121.3(8) . . ?
C39 C40 C43 119.5(8) . . ?
C40 C41 C42 120.8(7) . . ?
C41 C42 C37 120.9(7) . . ?
C49 C44 C45 115.6(6) . . ?
C49 C44 B1 124.5(6) . . ?
C45 C44 B1 119.8(6) . . ?
C46 C45 C44 122.8(6) . . ?
C47 C46 C45 120.3(7) . . ?
C47 C46 C50 118.5(7) . . ?
C45 C46 C50 121.2(7) . . ?
C46 C47 C48 118.5(7) . . ?
C49 C48 C47 120.5(7) . . ?
C49 C48 C51 121.1(7) . . ?
C47 C48 C51 118.4(7) . . ?
C48 C49 C44 122.4(7) . . ?
F2 C50 F1 104.4(6) . . ?
F2 C50 F3 105.0(7) . . ?
F1 C50 F3 107.4(7) . . ?
F2 C50 C46 114.0(7) . . ?
F1 C50 C46 112.2(7) . . ?
F3 C50 C46 113.2(6) . . ?
F5 C51 F5' 123(2) . . ?
F5 C51 F6' 59(2) . . ?
F5' C51 F6' 117(2) . . ?
F5 C51 F6 106.9(19) . . ?
F5' C51 F6 27.3(17) . . ?
F6' C51 F6 131.0(15) . . ?
F5 C51 F4' 39(2) . . ?
F5' C51 F4' 101(2) . . ?
F6' C51 F4' 97.5(17) . . ?
F6 C51 F4' 75.9(17) . . ?
F5 C51 F4 113(2) . . ?
F5' C51 F4 69.7(16) . . ?
F6' C51 F4 58.2(13) . . ?
F6 C51 F4 96.0(14) . . ?
F4' C51 F4 140.0(14) . . ?
F5 C51 C48 116.5(15) . . ?
F5' C51 C48 114.5(19) . . ?
F6' C51 C48 115.1(11) . . ?
F6 C51 C48 112.7(11) . . ?
F4' C51 C48 108.9(13) . . ?
F4 C51 C48 110.2(10) . . ?
C53 C52 C57 115.1(6) . . ?
C53 C52 B1 125.7(6) . . ?
C57 C52 B1 119.2(6) . . ?
C52 C53 C54 122.2(7) . . ?
C55 C54 C53 121.6(7) . . ?
C55 C54 C58 120.2(7) . . ?
C53 C54 C58 118.1(7) . . ?
C54 C55 C56 117.4(7) . . ?
C55 C56 C57 121.3(7) . . ?
C55 C56 C59 120.8(7) . . ?
C57 C56 C59 117.8(7) . . ?
C56 C57 C52 122.3(7) . . ?
F9 C58 F7 106.4(8) . . ?
F9 C58 F8 105.7(7) . . ?
F7 C58 F8 105.6(6) . . ?
F9 C58 C54 112.0(6) . . ?
F7 C58 C54 113.2(7) . . ?
F8 C58 C54 113.4(7) . . ?
F10 C59 F12 107.6(8) . . ?
F10 C59 F11 105.5(8) . . ?
F12 C59 F11 103.3(9) . . ?
F10 C59 C56 114.1(8) . . ?
F12 C59 C56 113.3(8) . . ?
F11 C59 C56 112.1(7) . . ?
C61 C60 C65 115.9(7) . . ?
C61 C60 B1 122.8(6) . . ?
C65 C60 B1 121.1(7) . . ?
C60 C61 C62 123.0(7) . . ?
C63 C62 C61 120.3(8) . . ?
C63 C62 C66 119.6(8) . . ?
C61 C62 C66 120.1(8) . . ?
C62 C63 C64 119.0(8) . . ?
C63 C64 C65 119.7(8) . . ?
C63 C64 C67 120.1(9) . . ?
C65 C64 C67 120.1(9) . . ?
C60 C65 C64 122.0(8) . . ?
F14 C66 F15 107.7(12) . . ?
F14 C66 F13 105.3(9) . . ?
F15 C66 F13 101.4(10) . . ?
F14 C66 C62 115.3(9) . . ?
F15 C66 C62 113.4(9) . . ?
F13 C66 C62 112.6(10) . . ?
F18' C67 F18 114.9(17) . . ?
F18' C67 F17 31.8(12) . . ?
F18 C67 F17 111.0(12) . . ?
F18' C67 F16 68.9(14) . . ?
F18 C67 F16 107.8(12) . . ?
F17 C67 F16 100.2(11) . . ?
F18' C67 F17' 116.8(18) . . ?
F18 C67 F17' 44.2(12) . . ?
F17 C67 F17' 137.8(14) . . ?
F16 C67 F17' 68.9(14) . . ?
F18' C67 F16' 95.2(19) . . ?
F18 C67 F16' 43.7(13) . . ?
F17 C67 F16' 74.7(14) . . ?
F16 C67 F16' 139.3(14) . . ?
F17' C67 F16' 87.7(19) . . ?
F18' C67 C64 124.5(16) . . ?
F18 C67 C64 117.1(10) . . ?
F17 C67 C64 108.7(10) . . ?
F16 C67 C64 110.5(10) . . ?
F17' C67 C64 113.3(12) . . ?
F16' C67 C64 109.2(12) . . ?
C69 C68 C73 115.2(6) . . ?
C69 C68 B1 122.6(6) . . ?
C73 C68 B1 121.8(6) . . ?
C70 C69 C68 122.7(7) . . ?
C71 C70 C69 120.4(8) . . ?
C71 C70 C74 120.1(8) . . ?
C69 C70 C74 119.5(8) . . ?
C72 C71 C70 118.9(8) . . ?
C71 C72 C73 120.3(8) . . ?
C71 C72 C75 120.7(8) . . ?
C73 C72 C75 118.9(8) . . ?
C72 C73 C68 122.4(7) . . ?
F20 C74 F21 107.0(8) . . ?
F20 C74 F19 103.3(9) . . ?
F21 C74 F19 104.5(8) . . ?
F20 C74 C70 113.7(7) . . ?
F21 C74 C70 114.1(9) . . ?
F19 C74 C70 113.3(8) . . ?
F24 C75 F22 108.2(9) . . ?
F24 C75 F23 105.2(9) . . ?
F22 C75 F23 105.4(9) . . ?
F24 C75 C72 112.3(8) . . ?
F22 C75 C72 113.1(8) . . ?
F23 C75 C72 112.1(8) . . ?
Cl1 C80 Cl2 155(3) . . ?
C2 N1 C5 107.5(6) . . ?
C2 N1 Pd1 131.7(5) . . ?
C5 N1 Pd1 119.0(5) . . ?
C10 N2 C7 108.0(6) . . ?
C10 N2 Pd1 124.7(5) . . ?
C7 N2 Pd1 126.9(5) . . ?
C15 N3 C12 106.6(6) . . ?
C15 N3 Pd1 132.5(5) . . ?
C12 N3 Pd1 118.8(4) . . ?
C29 Pd1 N2 176.9(3) . . ?
C29 Pd1 N3 93.2(3) . . ?
N2 Pd1 N3 86.4(2) . . ?
C29 Pd1 N1 94.5(3) . . ?
N2 Pd1 N1 86.0(2) . . ?
N3 Pd1 N1 172.3(2) . . ?

loop_
_geom_bond_atom_site_label_1
_geom_bond_atom_site_label_2
_geom_bond_distance
_geom_bond_site_symmetry_2
_geom_bond_publ_flag
B1 C44 1.626(10) . ?
B1 C52 1.633(10) . ?
B1 C68 1.645(10) . ?
B1 C60 1.658(11) . ?
C1 C2 1.479(12) . ?
C2 N1 1.324(9) . ?
C2 C3 1.452(12) . ?
C3 C4 1.365(13) . ?
C3 C17 1.512(12) . ?
C4 C5 1.464(11) . ?
C4 C19 1.582(13) . ?
C5 C6 1.358(11) . ?
C5 N1 1.407(10) . ?
C6 C7 1.420(11) . ?
C7 N2 1.363(9) . ?
C7 C8 1.425(10) . ?
C8 C9 1.385(11) . ?
C8 C21 1.504(10) . ?
C9 C10 1.435(10) . ?
C9 C23 1.498(11) . ?
C10 N2 1.353(9) . ?
C10 C11 1.413(10) . ?
C11 C12 1.364(9) . ?
C12 N3 1.420(8) . ?
C12 C13 1.455(10) . ?
C13 C14 1.358(10) . ?
C13 C25 1.490(10) . ?
C14 C15 1.445(10) . ?
C14 C27 1.506(10) . ?
C15 N3 1.331(8) . ?
C15 C16 1.498(9) . ?
C17 C18 1.494(17) . ?
C19 C20 1.445(14) . ?
C21 C22 1.493(14) . ?
C23 C24 1.522(12) . ?
C25 C26 1.513(11) . ?
C27 C28 1.506(13) . ?
C29 C30 1.445(10) . ?
C29 C37 1.445(10) . ?
C29 Pd1 1.978(7) . ?
C30 C31 1.393(10) . ?
C30 C35 1.416(10) . ?
C31 C32 1.379(11) . ?
C32 C33 1.386(11) . ?
C33 C34 1.387(11) . ?
C33 C36 1.501(11) . ?
C34 C35 1.378(11) . ?
C37 C38 1.404(10) . ?
C37 C42 1.409(10) . ?
C38 C39 1.377(10) . ?
C39 C40 1.399(11) . ?
C40 C41 1.385(11) . ?
C40 C43 1.494(11) . ?
C41 C42 1.385(10) . ?
C44 C49 1.396(9) . ?
C44 C45 1.397(10) . ?
C45 C46 1.385(10) . ?
C46 C47 1.380(10) . ?
C46 C50 1.490(10) . ?
C47 C48 1.394(11) . ?
C48 C49 1.383(11) . ?
C48 C51 1.492(12) . ?
C50 F2 1.317(9) . ?
C50 F1 1.326(10) . ?
C50 F3 1.331(9) . ?
C51 F5 1.247(17) . ?
C51 F5' 1.276(18) . ?
C51 F6' 1.290(15) . ?
C51 F6 1.300(15) . ?
C51 F4' 1.339(17) . ?
C51 F4 1.377(15) . ?
C52 C53 1.393(10) . ?
C52 C57 1.404(9) . ?
C53 C54 1.402(10) . ?
C54 C55 1.374(10) . ?
C54 C58 1.496(11) . ?
C55 C56 1.379(11) . ?
C56 C57 1.397(10) . ?
C56 C59 1.482(11) . ?
C58 F9 1.331(9) . ?
C58 F7 1.332(10) . ?
C58 F8 1.340(9) . ?
C59 F10 1.313(10) . ?
C59 F12 1.321(11) . ?
C59 F11 1.334(10) . ?
C60 C61 1.370(10) . ?
C60 C65 1.397(10) . ?
C61 C62 1.387(11) . ?
C62 C63 1.373(12) . ?
C62 C66 1.483(13) . ?
C63 C64 1.376(13) . ?
C64 C65 1.404(12) . ?
C64 C67 1.488(14) . ?
C66 F14 1.294(11) . ?
C66 F15 1.304(14) . ?
C66 F13 1.319(13) . ?
C67 F18' 1.277(17) . ?
C67 F18 1.277(13) . ?
C67 F17 1.351(13) . ?
C67 F16 1.351(12) . ?
C67 F17' 1.353(17) . ?
C67 F16' 1.381(17) . ?
C68 C69 1.394(10) . ?
C68 C73 1.401(10) . ?
C69 C70 1.387(10) . ?
C70 C71 1.378(12) . ?
C70 C74 1.488(12) . ?
C71 C72 1.374(12) . ?
C72 C73 1.395(10) . ?
C72 C75 1.510(12) . ?
C74 F20 1.309(11) . ?
C74 F21 1.313(10) . ?
C74 F19 1.334(11) . ?
C75 F24 1.311(12) . ?
C75 F22 1.312(11) . ?
C75 F23 1.318(11) . ?
C80 Cl1 1.866(18) . ?
C80 Cl2 1.876(18) . ?
N1 Pd1 2.043(6) . ?
N2 Pd1 2.018(5) . ?
N3 Pd1 2.027(6) . ?

loop_
_geom_torsion_atom_site_label_1
_geom_torsion_atom_site_label_2
_geom_torsion_atom_site_label_3
_geom_torsion_atom_site_label_4
_geom_torsion
_geom_torsion_site_symmetry_1
_geom_torsion_site_symmetry_2
_geom_torsion_site_symmetry_3
_geom_torsion_site_symmetry_4
_geom_torsion_publ_flag
N1 C2 C3 C4 1.6(11) . . . . ?
C1 C2 C3 C4 -171.1(9) . . . . ?
N1 C2 C3 C17 -177.1(10) . . . . ?
C1 C2 C3 C17 10.2(15) . . . . ?
C2 C3 C4 C5 2.8(11) . . . . ?
C17 C3 C4 C5 -178.7(11) . . . . ?
C2 C3 C4 C19 -170.7(11) . . . . ?
C17 C3 C4 C19 8(2) . . . . ?
C3 C4 C5 C6 154.8(10) . . . . ?
C19 C4 C5 C6 -31.3(16) . . . . ?
C3 C4 C5 N1 -6.0(11) . . . . ?
C19 C4 C5 N1 167.8(10) . . . . ?
N1 C5 C6 C7 0.0(14) . . . . ?
C4 C5 C6 C7 -158.3(9) . . . . ?
C5 C6 C7 N2 -20.8(13) . . . . ?
C5 C6 C7 C8 148.8(9) . . . . ?
N2 C7 C8 C9 3.8(8) . . . . ?
C6 C7 C8 C9 -166.8(8) . . . . ?
N2 C7 C8 C21 -174.8(7) . . . . ?
C6 C7 C8 C21 14.6(13) . . . . ?
C7 C8 C9 C10 -4.7(8) . . . . ?
C21 C8 C9 C10 173.9(8) . . . . ?
C7 C8 C9 C23 170.2(7) . . . . ?
C21 C8 C9 C23 -11.2(13) . . . . ?
C8 C9 C10 N2 4.1(8) . . . . ?
C23 C9 C10 N2 -170.8(7) . . . . ?
C8 C9 C10 C11 -167.5(7) . . . . ?
C23 C9 C10 C11 17.6(12) . . . . ?
N2 C10 C11 C12 -11.7(11) . . . . ?
C9 C10 C11 C12 159.1(7) . . . . ?
C10 C11 C12 N3 1.2(11) . . . . ?
C10 C11 C12 C13 -159.4(7) . . . . ?
C11 C12 C13 C14 158.9(7) . . . . ?
N3 C12 C13 C14 -3.9(7) . . . . ?
C11 C12 C13 C25 -23.3(11) . . . . ?
N3 C12 C13 C25 174.0(6) . . . . ?
C12 C13 C14 C15 2.0(8) . . . . ?
C25 C13 C14 C15 -175.7(7) . . . . ?
C12 C13 C14 C27 -177.8(7) . . . . ?
C25 C13 C14 C27 4.5(13) . . . . ?
C13 C14 C15 N3 0.6(8) . . . . ?
C27 C14 C15 N3 -179.5(7) . . . . ?
C13 C14 C15 C16 -175.4(6) . . . . ?
C27 C14 C15 C16 4.4(11) . . . . ?
C4 C3 C17 C18 -99.2(14) . . . . ?
C2 C3 C17 C18 79.2(16) . . . . ?
C3 C4 C19 C20 -78.9(15) . . . . ?
C5 C4 C19 C20 108.8(12) . . . . ?
C9 C8 C21 C22 -81.2(12) . . . . ?
C7 C8 C21 C22 97.1(10) . . . . ?
C8 C9 C23 C24 -78.9(11) . . . . ?
C10 C9 C23 C24 94.9(9) . . . . ?
C14 C13 C25 C26 82.6(10) . . . . ?
C12 C13 C25 C26 -94.8(9) . . . . ?
C13 C14 C27 C28 -103.0(10) . . . . ?
C15 C14 C27 C28 77.2(10) . . . . ?
C37 C29 C30 C31 154.2(7) . . . . ?
Pd1 C29 C30 C31 -26.4(9) . . . . ?
C37 C29 C30 C35 -29.7(11) . . . . ?
Pd1 C29 C30 C35 149.8(6) . . . . ?
C35 C30 C31 C32 4.0(11) . . . . ?
C29 C30 C31 C32 -179.6(7) . . . . ?
C30 C31 C32 C33 -4.2(12) . . . . ?
C31 C32 C33 C34 1.2(13) . . . . ?
C31 C32 C33 C36 -178.3(8) . . . . ?
C32 C33 C34 C35 1.8(13) . . . . ?
C36 C33 C34 C35 -178.7(8) . . . . ?
C33 C34 C35 C30 -1.9(13) . . . . ?
C31 C30 C35 C34 -1.0(11) . . . . ?
C29 C30 C35 C34 -177.3(7) . . . . ?
C30 C29 C37 C38 158.0(7) . . . . ?
Pd1 C29 C37 C38 -21.5(9) . . . . ?
C30 C29 C37 C42 -29.0(11) . . . . ?
Pd1 C29 C37 C42 151.5(6) . . . . ?
C42 C37 C38 C39 3.9(11) . . . . ?
C29 C37 C38 C39 177.3(7) . . . . ?
C37 C38 C39 C40 -3.7(12) . . . . ?
C38 C39 C40 C41 1.6(13) . . . . ?
C38 C39 C40 C43 -177.0(9) . . . . ?
C39 C40 C41 C42 0.2(13) . . . . ?
C43 C40 C41 C42 178.8(9) . . . . ?
C40 C41 C42 C37 0.0(13) . . . . ?
C38 C37 C42 C41 -2.0(11) . . . . ?
C29 C37 C42 C41 -175.1(7) . . . . ?
C52 B1 C44 C49 -136.3(7) . . . . ?
C68 B1 C44 C49 -17.5(10) . . . . ?
C60 B1 C44 C49 104.2(8) . . . . ?
C52 B1 C44 C45 47.9(9) . . . . ?
C68 B1 C44 C45 166.7(6) . . . . ?
C60 B1 C44 C45 -71.6(8) . . . . ?
C49 C44 C45 C46 1.5(10) . . . . ?
B1 C44 C45 C46 177.7(7) . . . . ?
C44 C45 C46 C47 -0.9(12) . . . . ?
C44 C45 C46 C50 176.7(7) . . . . ?
C45 C46 C47 C48 -0.8(13) . . . . ?
C50 C46 C47 C48 -178.4(8) . . . . ?
C46 C47 C48 C49 1.8(14) . . . . ?
C46 C47 C48 C51 -179.2(9) . . . . ?
C47 C48 C49 C44 -1.2(14) . . . . ?
C51 C48 C49 C44 179.8(9) . . . . ?
C45 C44 C49 C48 -0.5(11) . . . . ?
B1 C44 C49 C48 -176.4(8) . . . . ?
C47 C46 C50 F2 -49.3(11) . . . . ?
C45 C46 C50 F2 133.1(7) . . . . ?
C47 C46 C50 F1 69.0(10) . . . . ?
C45 C46 C50 F1 -108.5(9) . . . . ?
C47 C46 C50 F3 -169.2(8) . . . . ?
C45 C46 C50 F3 13.2(11) . . . . ?
C49 C48 C51 F5 -98(3) . . . . ?
C47 C48 C51 F5 83(3) . . . . ?
C49 C48 C51 F5' 56(2) . . . . ?
C47 C48 C51 F5' -123(2) . . . . ?
C49 C48 C51 F6' -164.5(18) . . . . ?
C47 C48 C51 F6' 17(2) . . . . ?
C49 C48 C51 F6 26.1(17) . . . . ?
C47 C48 C51 F6 -152.9(13) . . . . ?
C49 C48 C51 F4' -56.1(19) . . . . ?
C47 C48 C51 F4' 124.8(17) . . . . ?
C49 C48 C51 F4 132.1(14) . . . . ?
C47 C48 C51 F4 -46.9(16) . . . . ?
C44 B1 C52 C53 11.8(10) . . . . ?
C68 B1 C52 C53 -112.2(7) . . . . ?
C60 B1 C52 C53 128.0(7) . . . . ?
C44 B1 C52 C57 -168.7(6) . . . . ?
C68 B1 C52 C57 67.3(8) . . . . ?
C60 B1 C52 C57 -52.5(8) . . . . ?
C57 C52 C53 C54 1.7(10) . . . . ?
B1 C52 C53 C54 -178.8(6) . . . . ?
C52 C53 C54 C55 -1.9(10) . . . . ?
C52 C53 C54 C58 174.6(6) . . . . ?
C53 C54 C55 C56 1.5(10) . . . . ?
C58 C54 C55 C56 -174.9(7) . . . . ?
C54 C55 C56 C57 -1.0(11) . . . . ?
C54 C55 C56 C59 177.0(7) . . . . ?
C55 C56 C57 C52 0.9(11) . . . . ?
C59 C56 C57 C52 -177.1(7) . . . . ?
C53 C52 C57 C56 -1.2(10) . . . . ?
B1 C52 C57 C56 179.2(6) . . . . ?
C55 C54 C58 F9 97.3(9) . . . . ?
C53 C54 C58 F9 -79.3(9) . . . . ?
C55 C54 C58 F7 -142.4(7) . . . . ?
C53 C54 C58 F7 41.0(9) . . . . ?
C55 C54 C58 F8 -22.2(10) . . . . ?
C53 C54 C58 F8 161.3(6) . . . . ?
C55 C56 C59 F10 -0.8(12) . . . . ?
C57 C56 C59 F10 177.3(8) . . . . ?
C55 C56 C59 F12 122.9(9) . . . . ?
C57 C56 C59 F12 -59.1(11) . . . . ?
C55 C56 C59 F11 -120.7(8) . . . . ?
C57 C56 C59 F11 57.4(11) . . . . ?
C44 B1 C60 C61 98.1(8) . . . . ?
C52 B1 C60 C61 -23.2(9) . . . . ?
C68 B1 C60 C61 -138.8(7) . . . . ?
C44 B1 C60 C65 -76.8(8) . . . . ?
C52 B1 C60 C65 161.8(6) . . . . ?
C68 B1 C60 C65 46.3(8) . . . . ?
C65 C60 C61 C62 -0.7(11) . . . . ?
B1 C60 C61 C62 -175.8(7) . . . . ?
C60 C61 C62 C63 0.0(12) . . . . ?
C60 C61 C62 C66 -179.5(9) . . . . ?
C61 C62 C63 C64 2.1(13) . . . . ?
C66 C62 C63 C64 -178.4(9) . . . . ?
C62 C63 C64 C65 -3.5(13) . . . . ?
C62 C63 C64 C67 179.9(9) . . . . ?
C61 C60 C65 C64 -0.8(11) . . . . ?
B1 C60 C65 C64 174.5(7) . . . . ?
C63 C64 C65 C60 2.9(12) . . . . ?
C67 C64 C65 C60 179.5(8) . . . . ?
C63 C62 C66 F14 -23.2(16) . . . . ?
C61 C62 C66 F14 156.4(10) . . . . ?
C63 C62 C66 F15 -147.9(10) . . . . ?
C61 C62 C66 F15 31.6(15) . . . . ?
C63 C62 C66 F13 97.7(11) . . . . ?
C61 C62 C66 F13 -82.8(12) . . . . ?
C63 C64 C67 F18' 21(2) . . . . ?
C65 C64 C67 F18' -155.4(19) . . . . ?
C63 C64 C67 F18 179.1(11) . . . . ?
C65 C64 C67 F18 2.5(16) . . . . ?
C63 C64 C67 F17 52.2(14) . . . . ?
C65 C64 C67 F17 -124.4(11) . . . . ?
C63 C64 C67 F16 -56.9(13) . . . . ?
C65 C64 C67 F16 126.6(10) . . . . ?
C63 C64 C67 F17' -132.0(17) . . . . ?
C65 C64 C67 F17' 51.4(19) . . . . ?
C63 C64 C67 F16' 132.1(17) . . . . ?
C65 C64 C67 F16' -44.5(19) . . . . ?
C44 B1 C68 C69 -42.6(9) . . . . ?
C52 B1 C68 C69 80.8(8) . . . . ?
C60 B1 C68 C69 -160.4(6) . . . . ?
C44 B1 C68 C73 144.6(7) . . . . ?
C52 B1 C68 C73 -92.0(7) . . . . ?
C60 B1 C68 C73 26.8(9) . . . . ?
C73 C68 C69 C70 -2.7(10) . . . . ?
B1 C68 C69 C70 -176.0(6) . . . . ?
C68 C69 C70 C71 1.4(11) . . . . ?
C68 C69 C70 C74 -179.4(7) . . . . ?
C69 C70 C71 C72 -0.5(12) . . . . ?
C74 C70 C71 C72 -179.7(8) . . . . ?
C70 C71 C72 C73 1.2(12) . . . . ?
C70 C71 C72 C75 176.7(8) . . . . ?
C71 C72 C73 C68 -2.8(12) . . . . ?
C75 C72 C73 C68 -178.4(8) . . . . ?
C69 C68 C73 C72 3.4(10) . . . . ?
B1 C68 C73 C72 176.7(7) . . . . ?
C71 C70 C74 F20 100.4(11) . . . . ?
C69 C70 C74 F20 -78.8(11) . . . . ?
C71 C70 C74 F21 -22.6(12) . . . . ?
C69 C70 C74 F21 158.2(8) . . . . ?
C71 C70 C74 F19 -142.0(9) . . . . ?
C69 C70 C74 F19 38.8(11) . . . . ?
C71 C72 C75 F24 -104.9(10) . . . . ?
C73 C72 C75 F24 70.7(11) . . . . ?
C71 C72 C75 F22 18.0(14) . . . . ?
C73 C72 C75 F22 -166.5(8) . . . . ?
C71 C72 C75 F23 137.0(9) . . . . ?
C73 C72 C75 F23 -47.4(12) . . . . ?
C3 C2 N1 C5 -5.4(9) . . . . ?
C1 C2 N1 C5 167.3(8) . . . . ?
C3 C2 N1 Pd1 158.4(6) . . . . ?
C1 C2 N1 Pd1 -28.8(12) . . . . ?
C6 C5 N1 C2 -154.4(8) . . . . ?
C4 C5 N1 C2 7.1(10) . . . . ?
C6 C5 N1 Pd1 39.4(11) . . . . ?
C4 C5 N1 Pd1 -159.1(6) . . . . ?
C11 C10 N2 C7 170.5(6) . . . . ?
C9 C10 N2 C7 -1.8(8) . . . . ?
C11 C10 N2 Pd1 -16.9(9) . . . . ?
C9 C10 N2 Pd1 170.8(5) . . . . ?
C6 C7 N2 C10 170.2(7) . . . . ?
C8 C7 N2 C10 -1.2(8) . . . . ?
C6 C7 N2 Pd1 -2.1(10) . . . . ?
C8 C7 N2 Pd1 -173.5(5) . . . . ?
C14 C15 N3 C12 -3.0(7) . . . . ?
C16 C15 N3 C12 173.0(6) . . . . ?
C14 C15 N3 Pd1 159.7(5) . . . . ?
C16 C15 N3 Pd1 -24.2(10) . . . . ?
C11 C12 N3 C15 -159.6(6) . . . . ?
C13 C12 N3 C15 4.2(7) . . . . ?
C11 C12 N3 Pd1 34.9(8) . . . . ?
C13 C12 N3 Pd1 -161.3(4) . . . . ?
C30 C29 Pd1 N2 -145(5) . . . . ?
C37 C29 Pd1 N2 34(6) . . . . ?
C30 C29 Pd1 N3 133.2(6) . . . . ?
C37 C29 Pd1 N3 -47.3(6) . . . . ?
C30 C29 Pd1 N1 -46.2(6) . . . . ?
C37 C29 Pd1 N1 133.3(6) . . . . ?
C10 N2 Pd1 C29 -44(6) . . . . ?
C7 N2 Pd1 C29 127(5) . . . . ?
C10 N2 Pd1 N3 37.7(6) . . . . ?
C7 N2 Pd1 N3 -151.1(6) . . . . ?
C10 N2 Pd1 N1 -143.3(6) . . . . ?
C7 N2 Pd1 N1 27.9(6) . . . . ?
C15 N3 Pd1 C29 -28.9(6) . . . . ?
C12 N3 Pd1 C29 132.2(5) . . . . ?
C15 N3 Pd1 N2 154.2(6) . . . . ?
C12 N3 Pd1 N2 -44.7(5) . . . . ?
C15 N3 Pd1 N1 146.5(17) . . . . ?
C12 N3 Pd1 N1 -52(2) . . . . ?
C2 N1 Pd1 C29 -23.5(8) . . . . ?
C5 N1 Pd1 C29 138.8(6) . . . . ?
C2 N1 Pd1 N2 153.5(8) . . . . ?
C5 N1 Pd1 N2 -44.3(6) . . . . ?
C2 N1 Pd1 N3 161.1(16) . . . . ?
C5 N1 Pd1 N3 -37(2) . . . . ?
